data_7056343
loop_
_publ_author_name
'Safin, Damir A.'
'Railliet, Antoine P.'
'Robeyns, Koen'
'Mitoraj, Mariusz P.'
'Kubisiak, Piotr'
'Sagan, Filip'
'Garcia, Yann'

_publ_section_title
;
 Complexes and salts of the nitrogen-rich triazole--tetrazole hybrid
 ligand with alkali and alkaline earth metal cations: experimental and
 theoretical findings
;
_journal_name_full 'New J. Chem.'
_journal_paper_doi 10.1039/C7NJ01391D
_journal_year 2017
_chemical_formula_moiety 'C3 H4 Li N7 O'
_chemical_formula_sum 'C3 H4 Li N7 O'
_chemical_formula_weight 161.07
_chemical_name_systematic
; 
 ? 
;
_space_group_IT_number 2
_symmetry_cell_setting triclinic
_symmetry_space_group_name_Hall '-P 1'
_symmetry_space_group_name_H-M 'P -1'
_atom_sites_solution_hydrogens geom
_atom_sites_solution_primary direct
_atom_sites_solution_secondary difmap
_audit_creation_method SHELXL-97
_audit_update_record
;
2013-06-21 deposited with the CCDC.
2017-05-25 downloaded from the CCDC.
;
_cell_angle_alpha 115.93(3)
_cell_angle_beta 92.17(2)
_cell_angle_gamma 98.473(20)
_cell_formula_units_Z 2
_cell_length_a 3.4344(8)
_cell_length_b 9.898(2)
_cell_length_c 10.611(3)
_cell_measurement_reflns_used 799
_cell_measurement_temperature 150(2)
_cell_measurement_theta_max 25.2947
_cell_measurement_theta_min 3.8033
_cell_volume 318.72(16)
_computing_cell_refinement
;
CrysAlisPro, Agilent Technologies,
Version 1.171.36.21 (release 14-08-2012 CrysAlis171 .NET)
(compiled Sep 14 2012,17:21:16)
;
_computing_data_collection MAR
_computing_data_reduction
;
CrysAlisPro, Agilent Technologies,
Version 1.171.36.21 (release 14-08-2012 CrysAlis171 .NET)
(compiled Sep 14 2012,17:21:16)
;
_computing_structure_refinement 'SHELXL-97 (Sheldrick, 1997)'
_computing_structure_solution 'SHELXS-97 (Sheldrick, 1990)'
_diffrn_ambient_temperature 150(2)
_diffrn_measured_fraction_theta_full 0.937
_diffrn_measured_fraction_theta_max 0.937
_diffrn_measurement_device_type 'MAR345 image plate'
_diffrn_measurement_method '141 images, \D\F 1.5\% '
_diffrn_radiation_monochromator 'Xenocs Fox3D mirror'
_diffrn_radiation_source 'Rigaku UltraX 18 rotating anode'
_diffrn_radiation_type MoK\a
_diffrn_radiation_wavelength 0.71073
_diffrn_reflns_av_R_equivalents 0.0000
_diffrn_reflns_av_sigmaI/netI 0.0764
_diffrn_reflns_limit_h_max 3
_diffrn_reflns_limit_h_min -3
_diffrn_reflns_limit_k_max 10
_diffrn_reflns_limit_k_min -10
_diffrn_reflns_limit_l_max 11
_diffrn_reflns_limit_l_min -8
_diffrn_reflns_number 845
_diffrn_reflns_theta_full 23.25
_diffrn_reflns_theta_max 23.25
_diffrn_reflns_theta_min 3.81
_exptl_absorpt_coefficient_mu 0.131
_exptl_absorpt_correction_T_max 1.00000
_exptl_absorpt_correction_T_min 0.85041
_exptl_absorpt_correction_type multi-scan
_exptl_absorpt_process_details
;
CrysAlisPro, Agilent Technologies,
Version 1.171.36.21 (release 14-08-2012 CrysAlis171 .NET)
(compiled Sep 14 2012,17:21:16)
Empirical absorption correction using spherical harmonics,
 implemented in SCALE3 ABSPACK scaling algorithm.
;
_exptl_crystal_colour colourless
_exptl_crystal_density_diffrn 1.678
_exptl_crystal_density_method 'not measured'
_exptl_crystal_description plate
_exptl_crystal_F_000 164
_exptl_crystal_size_max 0.14
_exptl_crystal_size_mid 0.10
_exptl_crystal_size_min 0.02
_refine_diff_density_max 0.453
_refine_diff_density_min -0.461
_refine_diff_density_rms 0.130
_refine_ls_extinction_method none
_refine_ls_goodness_of_fit_ref 1.063
_refine_ls_hydrogen_treatment constr
_refine_ls_matrix_type full
_refine_ls_number_parameters 113
_refine_ls_number_reflns 845
_refine_ls_number_restraints 3
_refine_ls_restrained_S_all 1.062
_refine_ls_R_factor_all 0.1052
_refine_ls_R_factor_gt 0.0925
_refine_ls_shift/su_max 0.000
_refine_ls_shift/su_mean 0.000
_refine_ls_structure_factor_coef Fsqd
_refine_ls_weighting_details 'calc w=1/[\s^2^(Fo^2^)+(0.1939P)^2^+0.0000P] where P=(Fo^2^+2Fc^2^)/3'
_refine_ls_weighting_scheme calc
_refine_ls_wR_factor_gt 0.2398
_refine_ls_wR_factor_ref 0.2577
_reflns_number_gt 689
_reflns_number_total 845
_reflns_threshold_expression >2sigma(I)
_cod_data_source_file c7nj01391d2.cif
_cod_data_source_block liohim_3
_cod_original_cell_volume 318.72(15)
_cod_database_code 7056343

loop_
_symmetry_equiv_pos_as_xyz
'x, y, z'
'-x, -y, -z'

loop_
_atom_site_label
_atom_site_type_symbol
_atom_site_fract_x
_atom_site_fract_y
_atom_site_fract_z
_atom_site_U_iso_or_equiv
_atom_site_adp_type
_atom_site_occupancy
_atom_site_symmetry_multiplicity
_atom_site_calc_flag
_atom_site_refinement_flags
Li1 Li 0.987(3) 0.6772(10) 0.9986(11) 0.028(2) Uani 1 1 d .
O2 O 0.5373(11) 0.7832(4) 0.9996(4) 0.0246(11) Uani 1 1 d GD
H2A H 0.5559 0.8663 1.0689 0.037 Uiso 1 1 d GD
H2B H 0.5209 0.8036 0.9329 0.037 Uiso 1 1 d GD
N3 N 0.6395(13) 0.0562(5) 0.2431(5) 0.0250(13) Uani 1 1 d .
N4 N 0.5595(13) 0.1820(5) 0.2437(5) 0.0245(12) Uani 1 1 d .
N5 N 0.6087(12) 0.2943(5) 0.3775(5) 0.0216(12) Uani 1 1 d .
C6 C 0.7171(13) 0.2235(6) 0.4504(5) 0.0202(13) Uani 1 1 d .
N7 N 0.7438(12) 0.0796(5) 0.3759(5) 0.0245(13) Uani 1 1 d .
N8 N 0.8033(12) 0.3006(5) 0.5993(5) 0.0217(12) Uani 1 1 d .
C9 C 0.7941(14) 0.4490(6) 0.6874(6) 0.0211(14) Uani 1 1 d .
H9 H 0.7296 0.5214 0.6576 0.025 Uiso 1 1 calc R
N10 N 0.8850(13) 0.4784(5) 0.8174(5) 0.0224(13) Uani 1 1 d .
N11 N 0.9612(13) 0.3434(5) 0.8177(5) 0.0233(13) Uani 1 1 d .
C12 C 0.9141(15) 0.2401(6) 0.6858(6) 0.0207(14) Uani 1 1 d .
H12 H 0.9516 0.1376 0.6547 0.025 Uiso 1 1 calc R

loop_
_atom_site_aniso_label
_atom_site_aniso_U_11
_atom_site_aniso_U_22
_atom_site_aniso_U_33
_atom_site_aniso_U_23
_atom_site_aniso_U_13
_atom_site_aniso_U_12
Li1 0.043(5) 0.012(4) 0.028(5) 0.012(4) 0.001(4) 0.000(4)
O2 0.035(2) 0.012(2) 0.026(2) 0.0096(18) 0.0037(18) -0.0014(16)
N3 0.027(3) 0.014(3) 0.030(3) 0.009(2) 0.001(2) -0.005(2)
N4 0.032(3) 0.011(2) 0.030(3) 0.011(2) 0.003(2) 0.000(2)
N5 0.027(3) 0.012(3) 0.024(3) 0.008(2) 0.0023(19) 0.001(2)
C6 0.017(3) 0.011(3) 0.032(3) 0.011(3) 0.006(2) -0.002(2)
N7 0.025(3) 0.015(3) 0.031(3) 0.011(2) -0.0008(19) -0.0039(19)
N8 0.025(2) 0.011(2) 0.030(3) 0.012(2) 0.0036(19) -0.0005(19)
C9 0.019(3) 0.012(3) 0.030(4) 0.010(2) 0.000(2) -0.005(2)
N10 0.025(3) 0.010(2) 0.031(3) 0.010(2) 0.003(2) -0.0032(19)
N11 0.022(3) 0.011(3) 0.037(3) 0.012(2) 0.0037(19) -0.0010(19)
C12 0.027(3) 0.012(3) 0.027(3) 0.012(3) 0.008(2) 0.006(2)

loop_
_atom_type_symbol
_atom_type_description
_atom_type_scat_dispersion_real
_atom_type_scat_dispersion_imag
_atom_type_scat_source
C C 0.0033 0.0016 'International Tables Vol C Tables 4.2.6.8 and 6.1.1.4'
H H 0.0000 0.0000 'International Tables Vol C Tables 4.2.6.8 and 6.1.1.4'
Li Li -0.0003 0.0001 'International Tables Vol C Tables 4.2.6.8 and 6.1.1.4'
N N 0.0061 0.0033 'International Tables Vol C Tables 4.2.6.8 and 6.1.1.4'
O O 0.0106 0.0060 'International Tables Vol C Tables 4.2.6.8 and 6.1.1.4'

loop_
_geom_angle_atom_site_label_1
_geom_angle_atom_site_label_2
_geom_angle_atom_site_label_3
_geom_angle
_geom_angle_site_symmetry_1
_geom_angle_site_symmetry_3
O2 Li1 O2 118.0(4) . 1_655
O2 Li1 N10 106.7(5) . .
O2 Li1 N10 105.7(5) 1_655 .
O2 Li1 N11 109.0(5) . 2_767
O2 Li1 N11 102.0(4) 1_655 2_767
N10 Li1 N11 116.0(4) . 2_767
O2 Li1 Li1 148.7(3) . 1_655
O2 Li1 Li1 30.7(3) 1_655 1_655
N10 Li1 Li1 89.6(3) . 1_655
N11 Li1 Li1 86.2(3) 2_767 1_655
O2 Li1 Li1 31.3(3) . 1_455
O2 Li1 Li1 149.3(3) 1_655 1_455
N10 Li1 Li1 90.4(3) . 1_455
N11 Li1 Li1 93.8(3) 2_767 1_455
Li1 Li1 Li1 179.999(5) 1_655 1_455
O2 Li1 Li1 131.2(6) . 2_767
O2 Li1 Li1 110.8(5) 1_655 2_767
N10 Li1 Li1 58.6(3) . 2_767
N11 Li1 Li1 57.7(3) 2_767 2_767
Li1 Li1 Li1 80.1(3) 1_655 2_767
Li1 Li1 Li1 99.9(3) 1_455 2_767
Li1 O2 Li1 118.0(4) . 1_455
Li1 O2 H2A 113.5 . .
Li1 O2 H2A 102.5 1_455 .
Li1 O2 H2B 112.7 . .
Li1 O2 H2B 104.9 1_455 .
H2A O2 H2B 103.8 . .
N4 N3 N7 110.2(4) . .
N3 N4 N5 109.7(4) . .
C6 N5 N4 102.0(4) . .
N7 C6 N5 115.8(5) . .
N7 C6 N8 122.8(5) . .
N5 C6 N8 121.5(5) . .
C6 N7 N3 102.3(5) . .
C9 N8 C12 104.8(4) . .
C9 N8 C6 128.3(5) . .
C12 N8 C6 126.9(5) . .
N10 C9 N8 110.9(5) . .
N10 C9 H9 124.5 . .
N8 C9 H9 124.5 . .
C9 N10 N11 107.3(4) . .
C9 N10 Li1 131.9(5) . .
N11 N10 Li1 120.3(4) . .
C12 N11 N10 106.6(5) . .
C12 N11 Li1 130.9(5) . 2_767
N10 N11 Li1 121.3(4) . 2_767
N11 C12 N8 110.3(5) . .
N11 C12 H12 124.9 . .
N8 C12 H12 124.9 . .

loop_
_geom_bond_atom_site_label_1
_geom_bond_atom_site_label_2
_geom_bond_distance
_geom_bond_site_symmetry_2
Li1 O2 1.988(10) .
Li1 O2 2.020(11) 1_655
Li1 N10 2.032(10) .
Li1 N11 2.050(11) 2_767
Li1 Li1 3.4344(8) 1_655
Li1 Li1 3.4344(8) 1_455
Li1 Li1 3.535(17) 2_767
O2 Li1 2.020(11) 1_455
O2 H2A 0.8208 .
O2 H2B 0.8187 .
N3 N4 1.312(7) .
N3 N7 1.349(7) .
N4 N5 1.352(6) .
N5 C6 1.326(7) .
C6 N7 1.312(7) .
C6 N8 1.418(7) .
N8 C9 1.359(7) .
N8 C12 1.367(8) .
C9 N10 1.294(7) .
C9 H9 0.9500 .
N10 N11 1.400(6) .
N11 C12 1.309(7) .
N11 Li1 2.050(11) 2_767
C12 H12 0.9500 .

loop_
_geom_torsion_atom_site_label_1
_geom_torsion_atom_site_label_2
_geom_torsion_atom_site_label_3
_geom_torsion_atom_site_label_4
_geom_torsion
_geom_torsion_site_symmetry_1
_geom_torsion_site_symmetry_4
O2 Li1 O2 Li1 180.000(2) 1_655 1_455
N10 Li1 O2 Li1 61.4(7) . 1_455
N11 Li1 O2 Li1 -64.5(7) 2_767 1_455
Li1 Li1 O2 Li1 180.002(2) 1_655 1_455
Li1 Li1 O2 Li1 -1.2(12) 2_767 1_455
N7 N3 N4 N5 0.1(5) . .
N3 N4 N5 C6 -0.4(5) . .
N4 N5 C6 N7 0.6(5) . .
N4 N5 C6 N8 179.7(4) . .
N5 C6 N7 N3 -0.5(6) . .
N8 C6 N7 N3 -179.6(5) . .
N4 N3 N7 C6 0.2(5) . .
N7 C6 N8 C9 178.7(4) . .
N5 C6 N8 C9 -0.4(8) . .
N7 C6 N8 C12 -1.5(8) . .
N5 C6 N8 C12 179.4(4) . .
C12 N8 C9 N10 -0.9(5) . .
C6 N8 C9 N10 179.0(5) . .
N8 C9 N10 N11 0.2(5) . .
N8 C9 N10 Li1 172.4(5) . .
O2 Li1 N10 C9 49.5(7) . .
O2 Li1 N10 C9 -76.9(6) 1_655 .
N11 Li1 N10 C9 171.0(5) 2_767 .
Li1 Li1 N10 C9 -103.4(5) 1_655 .
Li1 Li1 N10 C9 76.6(5) 1_455 .
Li1 Li1 N10 C9 178.0(5) 2_767 .
O2 Li1 N10 N11 -139.2(4) . .
O2 Li1 N10 N11 94.5(5) 1_655 .
N11 Li1 N10 N11 -17.7(7) 2_767 .
Li1 Li1 N10 N11 67.9(4) 1_655 .
Li1 Li1 N10 N11 -112.1(4) 1_455 .
Li1 Li1 N10 N11 -10.7(4) 2_767 .
C9 N10 N11 C12 0.6(5) . .
Li1 N10 N11 C12 -172.7(4) . .
C9 N10 N11 Li1 -168.1(5) . 2_767
Li1 N10 N11 Li1 18.6(7) . 2_767
N10 N11 C12 N8 -1.1(5) . .
Li1 N11 C12 N8 166.1(5) 2_767 .
C9 N8 C12 N11 1.2(5) . .
C6 N8 C12 N11 -178.6(5) . .
